data_7231930
loop_
_publ_author_name
'Xiao, Zufeng'
'Yang, Weiping'
'Yan, Fengyi'
'Ji, Lingbo'
'Li, Wei'
'Wang, Wei'

_publ_section_title
;
 Assembly of calix[4]arene carboxylic acid derivatives by hydrogen bonding
;
_journal_issue 3
_journal_name_full CrystEngComm
_journal_page_first 439
_journal_paper_doi 10.1039/C8CE01655K
_journal_volume 21
_journal_year 2019
_chemical_formula_sum 'C44 H32 O10'
_chemical_formula_weight 720.70
_space_group_IT_number 62
_space_group_name_Hall '-P 2ac 2n'
_space_group_name_H-M_alt 'P n m a'
_symmetry_cell_setting orthorhombic
_symmetry_space_group_name_Hall '-P 2ac 2n'
_symmetry_space_group_name_H-M 'P n m a'
_atom_sites_solution_hydrogens geom
_atom_sites_solution_primary direct
_atom_sites_solution_secondary difmap
_audit_creation_method SHELXL-97
_audit_update_record
;
2015-10-21 deposited with the CCDC.
2018-12-03 downloaded from the CCDC.
;
_cell_angle_alpha 90.00
_cell_angle_beta 90.00
_cell_angle_gamma 90.00
_cell_formula_units_Z 4
_cell_length_a 27.040(6)
_cell_length_b 17.777(4)
_cell_length_c 8.1345(17)
_cell_measurement_reflns_used 5056
_cell_measurement_temperature 203(2)
_cell_measurement_theta_max 26.29
_cell_measurement_theta_min 2.29
_cell_volume 3910.2(15)
_computing_cell_refinement 'Bruker SAINT'
_computing_data_collection 'Bruker APEX2'
_computing_data_reduction 'Bruker SAINT'
_computing_molecular_graphics 'Bruker SHELXTL'
_computing_publication_material 'Bruker SHELXTL'
_computing_structure_refinement 'SHELXL-2013 (Sheldrick, 2013)'
_computing_structure_solution 'SHELXS-97 (Sheldrick, 2008)'
_diffrn_ambient_temperature 203(2)
_diffrn_measured_fraction_theta_full 0.998
_diffrn_measured_fraction_theta_max 0.998
_diffrn_measurement_device_type 'Bruker APEX-II CCD'
_diffrn_measurement_method '\f and \w scans'
_diffrn_radiation_monochromator graphite
_diffrn_radiation_source 'fine-focus sealed tube'
_diffrn_radiation_type MoK\a
_diffrn_radiation_wavelength 0.71073
_diffrn_reflns_av_R_equivalents 0.0540
_diffrn_reflns_av_sigmaI/netI 0.0412
_diffrn_reflns_limit_h_max 34
_diffrn_reflns_limit_h_min -34
_diffrn_reflns_limit_k_max 22
_diffrn_reflns_limit_k_min -22
_diffrn_reflns_limit_l_max 8
_diffrn_reflns_limit_l_min -10
_diffrn_reflns_number 27221
_diffrn_reflns_theta_full 27.46
_diffrn_reflns_theta_max 27.46
_diffrn_reflns_theta_min 1.89
_exptl_absorpt_coefficient_mu 0.087
_exptl_absorpt_correction_T_max 0.746
_exptl_absorpt_correction_T_min 0.632
_exptl_absorpt_correction_type multi-scan
_exptl_absorpt_process_details sadabs
_exptl_crystal_colour colourless
_exptl_crystal_density_diffrn 1.224
_exptl_crystal_density_method 'not measured'
_exptl_crystal_description rhombus
_exptl_crystal_F_000 1504
_exptl_crystal_size_max 0.58
_exptl_crystal_size_mid 0.45
_exptl_crystal_size_min 0.15
_platon_squeeze_details ' '
_refine_diff_density_max 0.454
_refine_diff_density_min -0.272
_refine_diff_density_rms 0.062
_refine_ls_extinction_method none
_refine_ls_goodness_of_fit_ref 1.076
_refine_ls_hydrogen_treatment constr
_refine_ls_matrix_type full
_refine_ls_number_parameters 257
_refine_ls_number_reflns 4614
_refine_ls_number_restraints 3
_refine_ls_restrained_S_all 5.461
_refine_ls_R_factor_all 0.0906
_refine_ls_R_factor_gt 0.0649
_refine_ls_shift/su_max 0.000
_refine_ls_shift/su_mean 0.000
_refine_ls_structure_factor_coef Fsqd
_refine_ls_weighting_details 'calc w=1/[\s^2^(Fo^2^)+(0.0987P)^2^+1.9659P] where P=(Fo^2^+2Fc^2^)/3'
_refine_ls_weighting_scheme calc
_refine_ls_wR_factor_gt 0.1833
_refine_ls_wR_factor_ref 0.1964
_reflns_number_gt 3249
_reflns_number_total 4614
_reflns_threshold_expression >2sigma(I)
_cod_data_source_file c8ce01655k2.cif
_cod_data_source_block 3
_cod_depositor_comments 'Adding full bibliography for 7231928--7231935.cif.'
_cod_database_code 7231930

loop_
_symmetry_equiv_pos_as_xyz
'x, y, z'
'-x+1/2, -y, z+1/2'
'-x, y+1/2, -z'
'x+1/2, -y+1/2, -z+1/2'
'-x, -y, -z'
'x-1/2, y, -z-1/2'
'x, -y-1/2, z'
'-x-1/2, y-1/2, z-1/2'

loop_
_atom_site_label
_atom_site_type_symbol
_atom_site_fract_x
_atom_site_fract_y
_atom_site_fract_z
_atom_site_U_iso_or_equiv
_atom_site_adp_type
_atom_site_occupancy
_atom_site_symmetry_multiplicity
_atom_site_calc_flag
_atom_site_refinement_flags
O1 O 0.0807(3) 0.1873(5) 0.9483(14) 0.054(3) Uani 1 1 d D
H1 H 0.0568 0.1943 1.0105 0.065 Uiso 0.50 1 calc PRD
O2 O 0.2874(4) 0.2500 0.6185(14) 0.030(3) Uani 1 2 d SD
H2 H 0.3000 0.2081 0.5985 0.06(11) Uiso 0.50 1 d PRD
O3 O 0.2926(5) 0.2500 0.0417(16) 0.042(3) Uani 1 2 d SD
H3A H 0.2818 0.1986 0.0247 0.050 Uiso 0.50 1 d PR
O4 O 0.4949(4) 0.1870(6) 0.4004(16) 0.062(3) Uani 1 1 d .
H4 H 0.5213 0.1942 0.4503 0.093 Uiso 0.50 1 calc PR
O5 O 0.3302(3) 0.1086(4) 0.4800(9) 0.0256(18) Uani 1 1 d .
O6 O 0.3541(3) -0.0077(5) 0.4061(11) 0.039(2) Uani 1 1 d .
C1 C 0.1012(6) 0.2500 0.916(2) 0.032(4) Uani 1 2 d S
C2 C 0.1496(6) 0.2500 0.8368(19) 0.026(3) Uani 1 2 d S
C3 C 0.1729(4) 0.1822(6) 0.7966(13) 0.025(2) Uani 1 1 d .
H3 H 0.1570 0.1365 0.8207 0.030 Uiso 1 1 calc RD
C4 C 0.2188(4) 0.1809(6) 0.7221(12) 0.023(2) Uani 1 1 d .
C5 C 0.2417(5) 0.2500 0.6872(17) 0.021(3) Uani 1 2 d S
C6 C 0.2429(4) 0.1073(6) 0.6718(14) 0.028(2) Uani 1 1 d .
H6A H 0.2770 0.1061 0.7120 0.033 Uiso 1 1 calc R
H6B H 0.2249 0.0654 0.7224 0.033 Uiso 1 1 calc R
C7 C 0.2427(4) 0.0980(6) 0.4863(14) 0.025(2) Uani 1 1 d .
C8 C 0.1982(5) 0.0908(7) 0.4035(16) 0.035(3) Uani 1 1 d .
H8 H 0.1686 0.0881 0.4637 0.042 Uiso 1 1 calc R
C9 C 0.1966(5) 0.0876(7) 0.2338(16) 0.036(3) Uani 1 1 d .
H9 H 0.1661 0.0825 0.1794 0.043 Uiso 1 1 calc R
C10 C 0.2402(4) 0.0919(7) 0.1436(15) 0.032(3) Uani 1 1 d .
H10 H 0.2388 0.0900 0.0282 0.038 Uiso 1 1 calc R
C11 C 0.2857(4) 0.0990(6) 0.2209(13) 0.026(2) Uani 1 1 d .
C12 C 0.3328(4) 0.1076(6) 0.1223(14) 0.029(3) Uani 1 1 d .
H12A H 0.3549 0.0656 0.1477 0.035 Uiso 1 1 calc R
H12B H 0.3247 0.1051 0.0049 0.035 Uiso 1 1 calc R
C13 C 0.3594(4) 0.1809(6) 0.1568(13) 0.027(2) Uani 1 1 d .
C14 C 0.3370(6) 0.2500 0.1198(18) 0.026(3) Uani 1 2 d S
C15 C 0.4052(4) 0.1824(7) 0.2339(15) 0.031(3) Uani 1 1 d .
H15 H 0.4211 0.1368 0.2591 0.037 Uiso 1 1 calc R
C16 C 0.4281(6) 0.2500 0.274(2) 0.032(4) Uani 1 2 d S
C17 C 0.4754(6) 0.2500 0.364(2) 0.037(4) Uani 1 2 d S
C18 C 0.2856(4) 0.1002(6) 0.3929(13) 0.024(2) Uani 1 1 d .
C19 C 0.3608(4) 0.0478(6) 0.4862(14) 0.029(2) Uani 1 1 d .
C20 C 0.4019(4) 0.0585(7) 0.6032(15) 0.034(3) Uani 1 1 d .
C21 C 0.4065(6) 0.1228(9) 0.7003(18) 0.050(4) Uani 1 1 d .
H21 H 0.3835 0.1620 0.6904 0.060 Uiso 1 1 calc R
C22 C 0.4450(7) 0.1288(12) 0.811(2) 0.069(5) Uani 1 1 d .
H22 H 0.4479 0.1715 0.8785 0.083 Uiso 1 1 calc R
C23 C 0.4793(7) 0.0708(13) 0.821(2) 0.075(6) Uani 1 1 d .
H23 H 0.5059 0.0750 0.8950 0.090 Uiso 1 1 calc R
C24 C 0.4751(6) 0.0077(12) 0.726(2) 0.070(5) Uani 1 1 d .
H24 H 0.4988 -0.0309 0.7338 0.084 Uiso 1 1 calc R
C25 C 0.4362(5) 0.0008(9) 0.6176(19) 0.049(4) Uani 1 1 d .
H25 H 0.4329 -0.0429 0.5536 0.058 Uiso 1 1 calc R

loop_
_atom_site_aniso_label
_atom_site_aniso_U_11
_atom_site_aniso_U_22
_atom_site_aniso_U_33
_atom_site_aniso_U_23
_atom_site_aniso_U_13
_atom_site_aniso_U_12
O1 0.043(5) 0.032(5) 0.087(8) 0.002(5) 0.034(5) -0.003(4)
O2 0.030(6) 0.025(6) 0.035(6) 0.000 0.007(5) 0.000
O3 0.044(7) 0.039(7) 0.042(7) 0.000 -0.019(6) 0.000
O4 0.041(5) 0.048(7) 0.098(9) 0.003(6) -0.033(6) 0.003(5)
O5 0.028(4) 0.024(4) 0.026(4) -0.003(3) -0.004(3) 0.001(3)
O6 0.048(5) 0.025(4) 0.045(5) -0.006(4) -0.009(4) 0.004(4)
C1 0.032(9) 0.028(9) 0.038(9) 0.000 0.009(7) 0.000
C2 0.029(8) 0.023(8) 0.025(8) 0.000 0.003(6) 0.000
C3 0.031(6) 0.021(5) 0.024(5) 0.003(4) 0.003(4) -0.003(4)
C4 0.031(6) 0.019(5) 0.019(5) 0.002(4) -0.001(4) 0.001(4)
C5 0.026(7) 0.022(7) 0.016(7) 0.000 0.000(6) 0.000
C6 0.035(6) 0.021(5) 0.027(6) 0.003(4) 0.007(5) 0.004(5)
C7 0.032(6) 0.017(5) 0.027(5) -0.002(4) 0.000(5) 0.002(4)
C8 0.029(6) 0.033(7) 0.042(7) -0.006(5) 0.005(5) 0.001(5)
C9 0.030(6) 0.037(7) 0.041(7) -0.009(5) -0.009(5) 0.000(5)
C10 0.039(7) 0.027(6) 0.028(6) -0.007(4) -0.007(5) 0.003(5)
C11 0.034(6) 0.018(5) 0.027(6) -0.006(4) -0.002(5) 0.001(4)
C12 0.037(6) 0.027(6) 0.024(5) -0.005(4) 0.001(5) 0.001(5)
C13 0.030(6) 0.029(6) 0.021(5) -0.001(4) 0.003(4) 0.001(5)
C14 0.029(8) 0.031(9) 0.019(7) 0.000 0.000(6) 0.000
C15 0.028(6) 0.031(6) 0.033(6) 0.001(5) 0.000(5) 0.002(5)
C16 0.026(8) 0.037(9) 0.033(9) 0.000 0.000(7) 0.000
C17 0.028(8) 0.037(10) 0.047(11) 0.000 -0.010(8) 0.000
C18 0.028(5) 0.015(5) 0.027(5) -0.003(4) -0.002(4) 0.001(4)
C19 0.030(6) 0.027(6) 0.031(6) 0.003(5) 0.002(5) 0.001(5)
C20 0.031(6) 0.040(7) 0.030(6) 0.006(5) -0.001(5) 0.000(5)
C21 0.044(8) 0.058(9) 0.047(8) -0.012(7) -0.013(6) 0.004(7)
C22 0.059(10) 0.088(14) 0.059(11) -0.017(9) -0.021(8) -0.002(10)
C23 0.053(10) 0.099(15) 0.074(12) 0.005(11) -0.037(9) 0.004(10)
C24 0.052(9) 0.075(13) 0.083(13) 0.010(10) -0.024(9) 0.014(9)
C25 0.039(7) 0.048(9) 0.058(9) 0.005(7) -0.009(6) 0.008(6)

loop_
_atom_type_symbol
_atom_type_description
_atom_type_scat_dispersion_real
_atom_type_scat_dispersion_imag
_atom_type_scat_source
C C 0.0033 0.0016 'International Tables Vol C Tables 4.2.6.8 and 6.1.1.4'
H H 0.0000 0.0000 'International Tables Vol C Tables 4.2.6.8 and 6.1.1.4'
O O 0.0106 0.0060 'International Tables Vol C Tables 4.2.6.8 and 6.1.1.4'

loop_
_geom_angle_atom_site_label_1
_geom_angle_atom_site_label_2
_geom_angle_atom_site_label_3
_geom_angle
_geom_angle_site_symmetry_1
_geom_angle_site_symmetry_3
C1 O1 H1 109.5 . .
C5 O2 H2 116.9 . .
C14 O3 H3A 109.5 . .
C17 O4 H4 109.5 . .
C19 O5 C18 117.0(8) . .
O1 C1 O1 122.4(15) . 7_565
O1 C1 C2 118.8(8) . .
O1 C1 C2 118.8(8) 7_565 .
C3 C2 C3 119.0(14) . 7_565
C3 C2 C1 120.5(7) . .
C3 C2 C1 120.5(7) 7_565 .
C4 C3 C2 121.4(10) . .
C4 C3 H3 119.3 . .
C2 C3 H3 119.3 . .
C3 C4 C5 118.0(10) . .
C3 C4 C6 121.1(9) . .
C5 C4 C6 120.8(10) . .
O2 C5 C4 118.9(7) . .
O2 C5 C4 118.9(7) . 7_565
C4 C5 C4 122.1(13) . 7_565
C7 C6 C4 111.2(9) . .
C7 C6 H6A 109.4 . .
C4 C6 H6A 109.4 . .
C7 C6 H6B 109.4 . .
C4 C6 H6B 109.4 . .
H6A C6 H6B 108.0 . .
C8 C7 C18 117.6(10) . .
C8 C7 C6 119.7(10) . .
C18 C7 C6 122.6(10) . .
C9 C8 C7 121.1(11) . .
C9 C8 H8 119.5 . .
C7 C8 H8 119.5 . .
C8 C9 C10 119.9(11) . .
C8 C9 H9 120.0 . .
C10 C9 H9 120.0 . .
C11 C10 C9 121.2(11) . .
C11 C10 H10 119.4 . .
C9 C10 H10 119.4 . .
C10 C11 C18 116.9(10) . .
C10 C11 C12 121.0(10) . .
C18 C11 C12 122.0(10) . .
C13 C12 C11 112.9(9) . .
C13 C12 H12A 109.0 . .
C11 C12 H12A 109.0 . .
C13 C12 H12B 109.0 . .
C11 C12 H12B 109.0 . .
H12A C12 H12B 107.8 . .
C15 C13 C14 117.8(11) . .
C15 C13 C12 121.6(10) . .
C14 C13 C12 120.6(10) . .
O3 C14 C13 118.8(7) . 7_565
O3 C14 C13 118.8(7) . .
C13 C14 C13 122.4(14) 7_565 .
C13 C15 C16 121.3(11) . .
C13 C15 H15 119.3 . .
C16 C15 H15 119.3 . .
C15 C16 C15 119.4(15) . 7_565
C15 C16 C17 120.3(8) . .
C15 C16 C17 120.3(8) 7_565 .
O4 C17 O4 123.3(16) 7_565 .
O4 C17 C16 118.3(8) 7_565 .
O4 C17 C16 118.3(8) . .
C7 C18 C11 123.3(10) . .
C7 C18 O5 116.4(9) . .
C11 C18 O5 120.2(10) . .
O6 C19 O5 122.9(10) . .
O6 C19 C20 124.9(11) . .
O5 C19 C20 112.2(10) . .
C25 C20 C21 119.8(12) . .
C25 C20 C19 117.6(12) . .
C21 C20 C19 122.6(12) . .
C22 C21 C20 120.1(15) . .
C22 C21 H21 119.9 . .
C20 C21 H21 119.9 . .
C21 C22 C23 119.0(17) . .
C21 C22 H22 120.5 . .
C23 C22 H22 120.5 . .
C24 C23 C22 121.2(15) . .
C24 C23 H23 119.4 . .
C22 C23 H23 119.4 . .
C23 C24 C25 120.0(16) . .
C23 C24 H24 120.0 . .
C25 C24 H24 120.0 . .
C24 C25 C20 119.9(15) . .
C24 C25 H25 120.0 . .
C20 C25 H25 120.0 . .

loop_
_geom_bond_atom_site_label_1
_geom_bond_atom_site_label_2
_geom_bond_distance
_geom_bond_site_symmetry_2
O1 C1 1.272(12) .
O1 H1 0.8300 .
O2 C5 1.357(18) .
O2 H2 0.8353 .
O3 C14 1.360(19) .
O3 H3A 0.9700 .
O4 C17 1.272(13) .
O4 H4 0.8300 .
O5 C19 1.361(13) .
O5 C18 1.407(13) .
O6 C19 1.197(14) .
C1 O1 1.272(12) 7_565
C1 C2 1.46(2) .
C2 C3 1.400(13) .
C2 C3 1.400(13) 7_565
C3 C4 1.382(15) .
C3 H3 0.9400 .
C4 C5 1.403(12) .
C4 C6 1.516(14) .
C5 C4 1.403(12) 7_565
C6 C7 1.518(15) .
C6 H6A 0.9800 .
C6 H6B 0.9800 .
C7 C8 1.385(17) .
C7 C18 1.388(15) .
C8 C9 1.383(19) .
C8 H8 0.9400 .
C9 C10 1.390(18) .
C9 H9 0.9400 .
C10 C11 1.387(16) .
C10 H10 0.9400 .
C11 C18 1.399(15) .
C11 C12 1.512(16) .
C12 C13 1.515(16) .
C12 H12A 0.9800 .
C12 H12B 0.9800 .
C13 C15 1.389(16) .
C13 C14 1.402(13) .
C14 C13 1.402(13) 7_565
C15 C16 1.392(14) .
C15 H15 0.9400 .
C16 C15 1.392(14) 7_565
C16 C17 1.47(2) .
C17 O4 1.272(13) 7_565
C19 C20 1.476(16) .
C20 C25 1.390(19) .
C20 C21 1.39(2) .
C21 C22 1.38(2) .
C21 H21 0.9400 .
C22 C23 1.39(3) .
C22 H22 0.9400 .
C23 C24 1.37(3) .
C23 H23 0.9400 .
C24 C25 1.37(2) .
C24 H24 0.9400 .
C25 H25 0.9400 .

loop_
_geom_torsion_atom_site_label_1
_geom_torsion_atom_site_label_2
_geom_torsion_atom_site_label_3
_geom_torsion_atom_site_label_4
_geom_torsion
_geom_torsion_site_symmetry_1
_geom_torsion_site_symmetry_4
O1 C1 C2 C3 0(2) . .
O1 C1 C2 C3 -178.7(14) 7_565 .
O1 C1 C2 C3 178.7(14) . 7_565
O1 C1 C2 C3 0(2) 7_565 7_565
C3 C2 C3 C4 2(2) 7_565 .
C1 C2 C3 C4 -179.7(13) . .
C2 C3 C4 C5 -0.1(17) . .
C2 C3 C4 C6 -177.2(11) . .
C3 C4 C5 O2 178.1(11) . .
C6 C4 C5 O2 -4.8(18) . .
C3 C4 C5 C4 -2(2) . 7_565
C6 C4 C5 C4 175.6(9) . 7_565
C3 C4 C6 C7 108.1(11) . .
C5 C4 C6 C7 -68.9(14) . .
C4 C6 C7 C8 -65.1(13) . .
C4 C6 C7 C18 111.4(12) . .
C18 C7 C8 C9 -1.3(17) . .
C6 C7 C8 C9 175.4(11) . .
C7 C8 C9 C10 -0.3(19) . .
C8 C9 C10 C11 0.4(19) . .
C9 C10 C11 C18 1.1(17) . .
C9 C10 C11 C12 -176.8(11) . .
C10 C11 C12 C13 119.0(11) . .
C18 C11 C12 C13 -58.8(14) . .
C11 C12 C13 C15 113.2(12) . .
C11 C12 C13 C14 -63.1(14) . .
C15 C13 C14 O3 178.8(12) . .
C12 C13 C14 O3 -4.7(19) . .
C15 C13 C14 C13 0(2) . 7_565
C12 C13 C14 C13 177.0(9) . 7_565
C14 C13 C15 C16 0.5(18) . .
C12 C13 C15 C16 -176.0(12) . .
C13 C15 C16 C15 -1(2) . 7_565
C13 C15 C16 C17 176.7(14) . .
C15 C16 C17 O4 -179.3(16) . 7_565
C15 C16 C17 O4 -1(3) 7_565 7_565
C15 C16 C17 O4 1(3) . .
C15 C16 C17 O4 179.3(16) 7_565 .
C8 C7 C18 C11 3.0(16) . .
C6 C7 C18 C11 -173.6(10) . .
C8 C7 C18 O5 179.1(9) . .
C6 C7 C18 O5 2.5(15) . .
C10 C11 C18 C7 -2.8(16) . .
C12 C11 C18 C7 175.0(10) . .
C10 C11 C18 O5 -178.8(9) . .
C12 C11 C18 O5 -0.9(16) . .
C19 O5 C18 C7 109.2(11) . .
C19 O5 C18 C11 -74.5(13) . .
C18 O5 C19 O6 9.1(16) . .
C18 O5 C19 C20 -170.2(9) . .
O6 C19 C20 C25 2.1(19) . .
O5 C19 C20 C25 -178.6(11) . .
O6 C19 C20 C21 -176.4(13) . .
O5 C19 C20 C21 2.9(17) . .
C25 C20 C21 C22 0(2) . .
C19 C20 C21 C22 178.1(15) . .
C20 C21 C22 C23 1(3) . .
C21 C22 C23 C24 -1(3) . .
C22 C23 C24 C25 0(3) . .
C23 C24 C25 C20 1(3) . .
C21 C20 C25 C24 -1(2) . .
C19 C20 C25 C24 -179.6(14) . .

loop_
_platon_squeeze_void_nr
_platon_squeeze_void_average_x
_platon_squeeze_void_average_y
_platon_squeeze_void_average_z
_platon_squeeze_void_volume
_platon_squeeze_void_count_electrons
1 0.408 0.750 -0.038 172.5 23.3
2 0.592 0.250 0.038 172.6 23.4
3 0.092 0.250 0.462 172.4 23.2
4 0.908 0.750 0.538 172.5 23.4
